data_2214441
loop_
_publ_author_name
'Hong Ruan'
'Hong-Wei Chen'
'Ri-Cheng Xuan'

_publ_section_title
;
 Diaquabis(3-methylpyridine-2-carboxamide-\k^2^<i>N</i>,<i>O</i>)copper(II)
 dinitrate
;
_journal_coeditor_code XU2256
_journal_issue 7
_journal_name_full 'Acta Crystallographica Section E'
_journal_page_first m1855
_journal_page_last m1855
_journal_paper_doi 10.1107/S1600536807027109
_journal_volume 63
_journal_year 2007
_chemical_formula_iupac '[Cu (C7 H8 N2 O)2 (H2 O)2] (N O3)2'
_chemical_formula_moiety 'C14 H20 Cu N4 O4 2+, 2(N O3 -)'
_chemical_formula_sum 'C14 H20 Cu N6 O10'
_chemical_formula_weight 495.9
_chemical_name_systematic
;
Diaquabis(3-methylpyridine-2-carboxamide-\k^2^N,O)copper(II) dinitrate
;
_space_group_IT_number 14
_symmetry_cell_setting monoclinic
_symmetry_space_group_name_Hall '-P 2yn'
_symmetry_space_group_name_H-M 'P 1 21/n 1'
_atom_sites_solution_hydrogens geom
_atom_sites_solution_primary direct
_atom_sites_solution_secondary difmap
_audit_creation_method 'WinGX routine CIF_UPDATE'
_cell_angle_alpha 90.00
_cell_angle_beta 96.97(2)
_cell_angle_gamma 90.00
_cell_formula_units_Z 2
_cell_length_a 6.656(4)
_cell_length_b 11.874(9)
_cell_length_c 12.472(6)
_cell_measurement_reflns_used 7644
_cell_measurement_temperature 293(2)
_cell_measurement_theta_max 27.0
_cell_measurement_theta_min 3.2
_cell_volume 978.4(11)
_computing_cell_refinement PROCESS-AUTO
_computing_data_collection 'PROCESS-AUTO (Rigaku, 1998)'
_computing_data_reduction 'CrystalStructure (Rigaku/MSC, 2002)'
_computing_molecular_graphics 'ORTEP-3 for Windows (Farrugia, 1997)'
_computing_publication_material 'WinGX (Farrugia, 1999)'
_computing_structure_refinement 'SHELXL97 (Sheldrick, 1997)'
_computing_structure_solution 'SHELXS97 (Sheldrick, 1997)'
_diffrn_ambient_temperature 293(2)
_diffrn_detector_area_resol_mean 10.00
_diffrn_measured_fraction_theta_full 0.988
_diffrn_measured_fraction_theta_max 0.988
_diffrn_measurement_device_type 'Rigaku R-AXIS RAPID'
_diffrn_measurement_method \w
_diffrn_radiation_monochromator graphite
_diffrn_radiation_source 'fine-focus sealed tube'
_diffrn_radiation_type MoK\a
_diffrn_radiation_wavelength 0.71073
_diffrn_reflns_av_R_equivalents 0.0258
_diffrn_reflns_av_sigmaI/netI 0.0235
_diffrn_reflns_limit_h_max 7
_diffrn_reflns_limit_h_min -8
_diffrn_reflns_limit_k_max 15
_diffrn_reflns_limit_k_min -15
_diffrn_reflns_limit_l_max 16
_diffrn_reflns_limit_l_min -14
_diffrn_reflns_number 9362
_diffrn_reflns_theta_full 27.48
_diffrn_reflns_theta_max 27.48
_diffrn_reflns_theta_min 3.29
_diffrn_standards_interval_count 0
_diffrn_standards_interval_time 0
_diffrn_standards_number 0
_exptl_absorpt_coefficient_mu 1.185
_exptl_absorpt_correction_T_max 0.885
_exptl_absorpt_correction_T_min 0.840
_exptl_absorpt_correction_type multi-scan
_exptl_absorpt_process_details '(ABSCOR; Higashi, 1995)'
_exptl_crystal_colour blue
_exptl_crystal_density_diffrn 1.683
_exptl_crystal_density_method 'not measured'
_exptl_crystal_description prism
_exptl_crystal_F_000 510
_exptl_crystal_size_max 0.20
_exptl_crystal_size_mid 0.14
_exptl_crystal_size_min 0.10
_refine_diff_density_max 0.610
_refine_diff_density_min -0.255
_refine_ls_extinction_method none
_refine_ls_goodness_of_fit_ref 1.086
_refine_ls_hydrogen_treatment constr
_refine_ls_matrix_type full
_refine_ls_number_parameters 143
_refine_ls_number_reflns 2221
_refine_ls_number_restraints 0
_refine_ls_restrained_S_all 1.086
_refine_ls_R_factor_all 0.0417
_refine_ls_R_factor_gt 0.0334
_refine_ls_shift/su_max 0.000
_refine_ls_shift/su_mean 0.000
_refine_ls_structure_factor_coef Fsqd
_refine_ls_weighting_details 'calc w=1/[\s^2^(Fo^2^)+(0.0509P)^2^+0.2656P] where P=(Fo^2^+2Fc^2^)/3'
_refine_ls_weighting_scheme calc
_refine_ls_wR_factor_gt 0.0881
_refine_ls_wR_factor_ref 0.0917
_reflns_number_gt 1853
_reflns_number_total 2221
_reflns_threshold_expression I>2\s(I)
_cod_data_source_file xu2256.cif
_cod_data_source_block I
_cod_original_cell_volume 978.4(10)
_cod_original_sg_symbol_H-M 'P 21/n'
_cod_database_code 2214441
_cod_database_fobs_code 2214441

loop_
_symmetry_equiv_pos_as_xyz
'x, y, z'
'-x+1/2, y+1/2, -z+1/2'
'-x, -y, -z'
'x-1/2, -y-1/2, z-1/2'

loop_
_atom_site_type_symbol
_atom_site_label
_atom_site_fract_x
_atom_site_fract_y
_atom_site_fract_z
_atom_site_U_iso_or_equiv
_atom_site_adp_type
_atom_site_calc_flag
_atom_site_refinement_flags
_atom_site_occupancy
Cu Cu1 0.0000 0.5000 0.5000 0.03437(13) Uani d S 1
N N1 -0.0100(2) 0.33946(13) 0.46298(13) 0.0350(3) Uani d . 1
N N2 0.4421(3) 0.38605(17) 0.34147(17) 0.0527(5) Uani d . 1
N N3 0.1397(3) 0.67879(16) 0.84496(14) 0.0448(4) Uani d . 1
O O1 0.2432(2) 0.49394(11) 0.42776(14) 0.0445(4) Uani d . 1
O O2 0.2770(3) 0.71509(18) 0.79573(17) 0.0717(5) Uani d . 1
H H2A 0.4694 0.3264 0.3106 0.108 Uiso d R 1
H H2B 0.5352 0.4471 0.3450 0.108 Uiso d R 1
O O3 0.0465(3) 0.74715(19) 0.89250(18) 0.0798(6) Uani d . 1
O O4 0.0982(5) 0.57935(18) 0.8442(2) 0.1048(9) Uani d . 1
O O5 0.2239(2) 0.46062(14) 0.66877(12) 0.0495(4) Uani d . 1
H H5A 0.2408 0.3924 0.6774 0.074 Uiso d R 1
H H5B 0.1896 0.4927 0.7231 0.074 Uiso d R 1
C C1 0.1385(3) 0.30383(16) 0.40762(14) 0.0344(4) Uani d . 1
C C2 0.1543(3) 0.19255(17) 0.37466(16) 0.0415(5) Uani d . 1
C C3 0.0070(4) 0.11950(18) 0.40420(19) 0.0513(6) Uani d . 1
H H3 0.0105 0.0442 0.3842 0.062 Uiso calc R 1
C C4 -0.1453(4) 0.15636(18) 0.46297(19) 0.0499(5) Uani d . 1
H H4 -0.2427 0.1071 0.4830 0.060 Uiso calc R 1
C C5 -0.1461(3) 0.26862(17) 0.49020(16) 0.0408(4) Uani d . 1
H H5 -0.2468 0.2952 0.5293 0.049 Uiso calc R 1
C C6 0.3131(4) 0.1473(2) 0.3118(3) 0.0694(8) Uani d . 1
H H6A 0.2827 0.0704 0.2925 0.104 Uiso calc R 1
H H6B 0.4426 0.1512 0.3549 0.104 Uiso calc R 1
H H6C 0.3163 0.1913 0.2474 0.104 Uiso calc R 1
C C7 0.2820(3) 0.40018(17) 0.39072(15) 0.0366(4) Uani d . 1

loop_
_atom_site_aniso_label
_atom_site_aniso_U_11
_atom_site_aniso_U_22
_atom_site_aniso_U_33
_atom_site_aniso_U_12
_atom_site_aniso_U_13
_atom_site_aniso_U_23
Cu1 0.0337(2) 0.02471(18) 0.0487(2) -0.00089(12) 0.02154(14) -0.00463(12)
N1 0.0358(9) 0.0301(8) 0.0401(8) 0.0013(6) 0.0092(6) -0.0021(6)
N2 0.0418(10) 0.0568(11) 0.0642(12) 0.0062(9) 0.0262(9) -0.0048(9)
N3 0.0458(10) 0.0465(11) 0.0425(9) 0.0032(8) 0.0074(8) -0.0063(7)
O1 0.0420(8) 0.0365(8) 0.0597(9) -0.0018(6) 0.0257(7) -0.0037(6)
O2 0.0623(11) 0.0767(13) 0.0827(13) -0.0073(10) 0.0361(10) -0.0132(10)
O3 0.0647(12) 0.0893(15) 0.0897(14) 0.0180(11) 0.0272(10) -0.0272(11)
O4 0.166(3) 0.0532(13) 0.1063(18) -0.0334(14) 0.0600(18) -0.0137(11)
O5 0.0574(10) 0.0401(8) 0.0512(9) 0.0044(7) 0.0076(7) 0.0009(7)
C1 0.0331(9) 0.0347(10) 0.0347(9) 0.0086(7) 0.0006(7) -0.0046(7)
C2 0.0424(11) 0.0361(11) 0.0436(10) 0.0110(8) -0.0048(8) -0.0084(8)
C3 0.0623(15) 0.0307(10) 0.0570(13) 0.0035(10) -0.0085(11) -0.0053(9)
C4 0.0535(13) 0.0361(11) 0.0573(12) -0.0113(9) -0.0045(10) 0.0086(9)
C5 0.0435(11) 0.0367(11) 0.0427(10) -0.0017(8) 0.0079(8) 0.0028(8)
C6 0.0615(16) 0.0604(17) 0.0868(19) 0.0161(13) 0.0112(14) -0.0331(14)
C7 0.0343(10) 0.0385(10) 0.0380(9) 0.0075(8) 0.0084(8) -0.0016(7)

loop_
_atom_type_symbol
_atom_type_description
_atom_type_scat_dispersion_real
_atom_type_scat_dispersion_imag
_atom_type_scat_source
C C 0.0033 0.0016 'International Tables Vol C Tables 4.2.6.8 and 6.1.1.4'
H H 0.0000 0.0000 'International Tables Vol C Tables 4.2.6.8 and 6.1.1.4'
Cu Cu 0.3201 1.2651 'International Tables Vol C Tables 4.2.6.8 and 6.1.1.4'
N N 0.0061 0.0033 'International Tables Vol C Tables 4.2.6.8 and 6.1.1.4'
O O 0.0106 0.0060 'International Tables Vol C Tables 4.2.6.8 and 6.1.1.4'

loop_
_geom_angle_atom_site_label_1
_geom_angle_atom_site_label_2
_geom_angle_atom_site_label_3
_geom_angle_site_symmetry_1
_geom_angle_site_symmetry_3
_geom_angle
O1 Cu1 O1 . 3_566 180.0
O1 Cu1 N1 . . 82.04(6)
O1 Cu1 N1 3_566 . 97.96(6)
O1 Cu1 N1 . 3_566 97.96(6)
O1 Cu1 N1 3_566 3_566 82.04(6)
N1 Cu1 N1 . 3_566 180.0
C5 N1 C1 . . 120.44(18)
C5 N1 Cu1 . . 124.59(14)
C1 N1 Cu1 . . 114.95(13)
C7 N2 H2A . . 124.2
C7 N2 H2B . . 116.4
H2A N2 H2B . . 119.3
O4 N3 O3 . . 121.6(2)
O4 N3 O2 . . 121.1(2)
O3 N3 O2 . . 117.3(2)
C7 O1 Cu1 . . 115.23(13)
H5A O5 H5B . . 112.9
N1 C1 C2 . . 122.58(19)
N1 C1 C7 . . 110.39(16)
C2 C1 C7 . . 127.01(18)
C1 C2 C3 . . 115.63(19)
C1 C2 C6 . . 125.6(2)
C3 C2 C6 . . 118.8(2)
C4 C3 C2 . . 121.7(2)
C4 C3 H3 . . 119.2
C2 C3 H3 . . 119.2
C5 C4 C3 . . 117.4(2)
C5 C4 H4 . . 121.3
C3 C4 H4 . . 121.3
N1 C5 C4 . . 122.3(2)
N1 C5 H5 . . 118.9
C4 C5 H5 . . 118.9
C2 C6 H6A . . 109.5
C2 C6 H6B . . 109.5
H6A C6 H6B . . 109.5
C2 C6 H6C . . 109.5
H6A C6 H6C . . 109.5
H6B C6 H6C . . 109.5
O1 C7 N2 . . 120.5(2)
O1 C7 C1 . . 117.36(17)
N2 C7 C1 . . 122.08(18)

loop_
_geom_bond_atom_site_label_1
_geom_bond_atom_site_label_2
_geom_bond_site_symmetry_2
_geom_bond_distance
_geom_bond_publ_flag
Cu1 O1 . 1.9471(17) y
Cu1 O1 3_566 1.9471(17) ?
Cu1 O5 . 2.4715(18) y
Cu1 O5 3_566 2.4715(18) ?
Cu1 N1 . 1.961(2) y
Cu1 N1 3_566 1.961(2) ?
N1 C5 . 1.311(3) ?
N1 C1 . 1.341(2) ?
N2 C7 . 1.304(3) ?
N2 H2A . 0.8365 ?
N2 H2B . 0.9519 ?
N3 O4 . 1.213(3) ?
N3 O3 . 1.218(2) ?
N3 O2 . 1.239(2) ?
O1 C7 . 1.244(2) ?
O5 H5A . 0.8237 ?
O5 H5B . 0.8332 ?
C1 C2 . 1.392(3) ?
C1 C7 . 1.521(3) ?
C2 C3 . 1.392(3) ?
C2 C6 . 1.490(3) ?
C3 C4 . 1.392(4) ?
C3 H3 . 0.9300 ?
C4 C5 . 1.376(3) ?
C4 H4 . 0.9300 ?
C5 H5 . 0.9300 ?
C6 H6A . 0.9600 ?
C6 H6B . 0.9600 ?
C6 H6C . 0.9600 ?

loop_
_geom_hbond_atom_site_label_D
_geom_hbond_atom_site_label_H
_geom_hbond_atom_site_label_A
_geom_hbond_site_symmetry_A
_geom_hbond_distance_DH
_geom_hbond_distance_HA
_geom_hbond_distance_DA
_geom_hbond_angle_DHA
_geom_hbond_publ_flag
N2 H2A O2 3_666 0.84 2.32 2.940(4) 131 y
N2 H2B O5 3_666 0.95 1.97 2.886(3) 163 y
O5 H5A O2 2_546 0.82 2.14 2.949(4) 169 y
O5 H5A O3 2_546 0.82 2.46 3.103(4) 136 y
O5 H5B O4 . 0.83 1.98 2.814(4) 175 y
